data_4319053
loop_
_publ_author_name
'Theodore A. Betley'
'Jonas C. Peters'

_publ_section_title
;
 Synthesis of the (Dialkylamino)borate, [Ph2B(CH2NMe2)2]-, Affords Access
 to N-Chelated Rhodium(I) Zwitterions
;
_journal_name_full 'Inorganic Chemistry'
_journal_page_first 6541
_journal_page_last 6543
_journal_paper_doi 10.1021/ic0259336
_journal_volume 41
_journal_year 2002
_chemical_formula_sum 'C25 H34 B N2 Rh'
_chemical_formula_weight 476.26
_chemical_name_common {Ph2B(CH2NMe2)2}Rh(NBD)
_chemical_name_systematic
; 
 ? 
;
_space_group_IT_number 14
_symmetry_cell_setting monoclinic
_symmetry_space_group_name_Hall '-P 2yn'
_symmetry_space_group_name_H-M 'P 1 21/n 1'
_atom_sites_solution_hydrogens geom
_atom_sites_solution_primary direct
_atom_sites_solution_secondary difmap
_audit_creation_method SHELXL-97
_cell_angle_alpha 90.00
_cell_angle_beta 91.504(2)
_cell_angle_gamma 90.00
_cell_formula_units_Z 4
_cell_length_a 12.2330(11)
_cell_length_b 9.5382(9)
_cell_length_c 18.5995(17)
_cell_measurement_temperature 96(2)
_cell_volume 2169.5(3)
_computing_cell_refinement 'Bruker XSCANS'
_computing_data_collection 'Bruker XSCANS'
_computing_data_reduction 'Bruker SHELXTL'
_computing_molecular_graphics 'Bruker SHELXTL'
_computing_publication_material 'Bruker SHELXTL'
_computing_structure_refinement 'SHELXL-97 (Sheldrick, 1997)'
_computing_structure_solution 'SHELXS-97 (Sheldrick, 1990)'
_diffrn_ambient_temperature 96(2)
_diffrn_measured_fraction_theta_full 0.945
_diffrn_measured_fraction_theta_max 0.945
_diffrn_measurement_device_type 'Bruker P4'
_diffrn_measurement_method '\w scans'
_diffrn_radiation_monochromator graphite
_diffrn_radiation_source 'fine-focus sealed tube'
_diffrn_radiation_type MoK\a
_diffrn_radiation_wavelength 0.71073
_diffrn_reflns_av_R_equivalents 0.1057
_diffrn_reflns_av_sigmaI/netI 0.1006
_diffrn_reflns_limit_h_max 15
_diffrn_reflns_limit_h_min -15
_diffrn_reflns_limit_k_max 12
_diffrn_reflns_limit_k_min -12
_diffrn_reflns_limit_l_max 24
_diffrn_reflns_limit_l_min -24
_diffrn_reflns_number 31607
_diffrn_reflns_theta_full 28.43
_diffrn_reflns_theta_max 28.43
_diffrn_reflns_theta_min 1.97
_exptl_absorpt_coefficient_mu 0.801
_exptl_absorpt_correction_type none
_exptl_crystal_colour yellow
_exptl_crystal_density_diffrn 1.458
_exptl_crystal_density_method 'not measured'
_exptl_crystal_description flat
_exptl_crystal_F_000 992
_exptl_crystal_size_max 0.20
_exptl_crystal_size_mid 0.10
_exptl_crystal_size_min 0.04
_refine_diff_density_max 1.508
_refine_diff_density_min -0.669
_refine_diff_density_rms 0.131
_refine_ls_extinction_method none
_refine_ls_goodness_of_fit_ref 1.101
_refine_ls_hydrogen_treatment mixed
_refine_ls_matrix_type full
_refine_ls_number_parameters 266
_refine_ls_number_reflns 5160
_refine_ls_number_restraints 0
_refine_ls_restrained_S_all 1.101
_refine_ls_R_factor_all 0.0811
_refine_ls_R_factor_gt 0.0421
_refine_ls_shift/su_max 0.032
_refine_ls_shift/su_mean 0.002
_refine_ls_structure_factor_coef Fsqd
_refine_ls_weighting_details 'calc w=1/[\s^2^(Fo^2^)+(0.0000P)^2^+0.0000P] where P=(Fo^2^+2Fc^2^)/3'
_refine_ls_weighting_scheme calc
_refine_ls_wR_factor_gt 0.0621
_refine_ls_wR_factor_ref 0.0671
_reflns_number_gt 3327
_reflns_number_total 5160
_reflns_threshold_expression >2sigma(I)
_cod_data_source_file ic0259336-2_s2_2.cif
_cod_data_source_block Ph2BNMe2RhNBD
_cod_depositor_comments
;
The following automatic conversions were performed:

'_symmetry_cell_setting' value 'Monoclinic' changed to 'monoclinic'
according to the built-in table from CIF Core dictionary named
'cif_core.dic' version 2.4.1 from 2010-06-29.

Automatic conversion script
Id: cif_fix_values 1646 2011-03-28 12:23:43Z adriana 
;
_cod_database_code 4319053

loop_
_symmetry_equiv_pos_as_xyz
'x, y, z'
'-x+1/2, y+1/2, -z+1/2'
'-x, -y, -z'
'x-1/2, -y-1/2, z-1/2'

loop_
_atom_site_label
_atom_site_type_symbol
_atom_site_fract_x
_atom_site_fract_y
_atom_site_fract_z
_atom_site_U_iso_or_equiv
_atom_site_adp_type
_atom_site_occupancy
_atom_site_symmetry_multiplicity
_atom_site_calc_flag
_atom_site_refinement_flags
_atom_site_disorder_assembly
_atom_site_disorder_group
Rh Rh 0.74949(2) 1.03649(3) -0.025408(15) 0.01131(8) Uani 1 1 d . . .
N1 N 0.8022(2) 0.8185(3) -0.03262(14) 0.0106(7) Uani 1 1 d . . .
N2 N 0.6961(2) 1.0160(3) 0.08491(14) 0.0127(7) Uani 1 1 d . . .
B B 0.7470(3) 0.7421(4) 0.1017(2) 0.0138(9) Uani 1 1 d . . .
C1 C 0.6419(3) 0.6611(3) 0.13610(18) 0.0115(8) Uani 1 1 d . . .
C2 C 0.5808(3) 0.5579(3) 0.09929(18) 0.0159(8) Uani 1 1 d . . .
H2 H 0.5951 0.5421 0.0500 0.019 Uiso 1 1 calc R . .
C3 C 0.5013(3) 0.4781(4) 0.13089(19) 0.0185(8) Uani 1 1 d . . .
H3 H 0.4622 0.4098 0.1034 0.022 Uiso 1 1 calc R . .
C4 C 0.4784(3) 0.4974(3) 0.20259(19) 0.0174(9) Uani 1 1 d . . .
H4 H 0.4242 0.4424 0.2250 0.021 Uiso 1 1 calc R . .
C5 C 0.5359(3) 0.5985(3) 0.24090(18) 0.0149(8) Uani 1 1 d . . .
H5 H 0.5208 0.6140 0.2901 0.018 Uiso 1 1 calc R . .
C6 C 0.6149(3) 0.6768(3) 0.20834(18) 0.0141(8) Uani 1 1 d . . .
H6 H 0.6532 0.7451 0.2363 0.017 Uiso 1 1 calc R . .
C7 C 0.8508(3) 0.6569(3) 0.13823(17) 0.0113(8) Uani 1 1 d . . .
C8 C 0.8745(3) 0.5199(4) 0.11680(17) 0.0182(8) Uani 1 1 d . . .
H8 H 0.8337 0.4811 0.0775 0.022 Uiso 1 1 calc R . .
C9 C 0.9540(3) 0.4385(4) 0.14983(18) 0.0180(9) Uani 1 1 d . . .
H9 H 0.9670 0.3460 0.1331 0.022 Uiso 1 1 calc R . .
C10 C 1.0147(3) 0.4908(3) 0.20707(18) 0.0165(9) Uani 1 1 d . . .
H10 H 1.0695 0.4352 0.2304 0.020 Uiso 1 1 calc R . .
C11 C 0.9943(3) 0.6253(4) 0.22987(18) 0.0156(8) Uani 1 1 d . . .
H11 H 1.0356 0.6631 0.2692 0.019 Uiso 1 1 calc R . .
C12 C 0.9141(3) 0.7061(3) 0.19603(17) 0.0126(8) Uani 1 1 d . . .
H12 H 0.9020 0.7987 0.2130 0.015 Uiso 1 1 calc R . .
C13 C 0.7365(3) 0.7247(3) 0.01416(17) 0.0122(8) Uani 1 1 d . . .
H13A H 0.7559 0.6267 0.0024 0.015 Uiso 1 1 calc R . .
H13B H 0.6585 0.7374 0.0001 0.015 Uiso 1 1 calc R . .
C14 C 0.7587(3) 0.9062(3) 0.12632(17) 0.0128(8) Uani 1 1 d . . .
H14A H 0.7371 0.9126 0.1771 0.015 Uiso 1 1 calc R . .
H14B H 0.8372 0.9312 0.1250 0.015 Uiso 1 1 calc R . .
C15 C 0.9186(3) 0.8118(3) -0.01117(18) 0.0156(8) Uani 1 1 d . . .
H15A H 0.9437 0.7144 -0.0131 0.023 Uiso 1 1 calc R . .
H15B H 0.9285 0.8477 0.0379 0.023 Uiso 1 1 calc R . .
H15C H 0.9612 0.8690 -0.0441 0.023 Uiso 1 1 calc R . .
C16 C 0.7917(3) 0.7661(4) -0.10700(17) 0.0155(8) Uani 1 1 d . . .
H16A H 0.8325 0.8275 -0.1389 0.023 Uiso 1 1 calc R . .
H16B H 0.7144 0.7651 -0.1222 0.023 Uiso 1 1 calc R . .
H16C H 0.8213 0.6708 -0.1093 0.023 Uiso 1 1 calc R . .
C17 C 0.5792(3) 0.9831(3) 0.08551(17) 0.0146(8) Uani 1 1 d . . .
H17A H 0.5650 0.8980 0.0572 0.022 Uiso 1 1 calc R . .
H17B H 0.5374 1.0613 0.0646 0.022 Uiso 1 1 calc R . .
H17C H 0.5571 0.9678 0.1351 0.022 Uiso 1 1 calc R . .
C18 C 0.7116(3) 1.1501(3) 0.12429(18) 0.0172(9) Uani 1 1 d . . .
H18A H 0.6704 1.2245 0.0994 0.026 Uiso 1 1 calc R . .
H18B H 0.7895 1.1744 0.1261 0.026 Uiso 1 1 calc R . .
H18C H 0.6853 1.1400 0.1733 0.026 Uiso 1 1 calc R . .
C19 C 0.8335(3) 1.1056(3) -0.11794(17) 0.0162(8) Uani 1 1 d . . .
H19 H 0.8923 1.0405 -0.1178 0.019 Uiso 1 1 calc R . .
C20 C 0.7251(3) 1.0797(3) -0.13705(17) 0.0146(8) Uani 1 1 d . . .
H20 H 0.6954 0.9928 -0.1531 0.018 Uiso 1 1 calc R . .
C21 C 0.7758(3) 1.2553(3) -0.02780(19) 0.0135(8) Uani 1 1 d . . .
H21 H 0.8055 1.2673 0.0195 0.016 Uiso 1 1 calc R . .
C22 C 0.6680(3) 1.2301(3) -0.04605(18) 0.0154(8) Uani 1 1 d . . .
H22 H 0.6089 1.2227 -0.0142 0.019 Uiso 1 1 calc R . .
C23 C 0.8389(3) 1.2605(3) -0.09710(17) 0.0146(8) Uani 1 1 d . . .
H23 H 0.9124 1.3064 -0.0954 0.018 Uiso 1 1 calc R . .
C24 C 0.6625(3) 1.2166(3) -0.12761(18) 0.0157(8) Uani 1 1 d . . .
H24 H 0.5890 1.2249 -0.1521 0.019 Uiso 1 1 calc R . .
C25 C 0.7512(3) 1.3224(3) -0.14874(19) 0.0202(9) Uani 1 1 d . . .
H25A H 0.7710 1.3149 -0.1999 0.024 Uiso 1 1 calc R . .
H25B H 0.7321 1.4204 -0.1369 0.024 Uiso 1 1 calc R . .

loop_
_atom_site_aniso_label
_atom_site_aniso_U_11
_atom_site_aniso_U_22
_atom_site_aniso_U_33
_atom_site_aniso_U_23
_atom_site_aniso_U_13
_atom_site_aniso_U_12
Rh 0.01227(14) 0.01125(13) 0.01036(14) -0.00002(15) -0.00061(10) -0.00011(15)
N1 0.0095(16) 0.0128(16) 0.0095(16) -0.0049(13) -0.0009(13) 0.0046(13)
N2 0.0121(15) 0.0114(17) 0.0145(16) -0.0007(13) -0.0025(12) 0.0014(13)
B 0.016(2) 0.016(2) 0.009(2) -0.0034(18) -0.0022(18) 0.0017(18)
C1 0.0095(19) 0.0099(19) 0.015(2) 0.0036(15) -0.0025(15) 0.0024(15)
C2 0.0152(19) 0.015(2) 0.0174(19) 0.0028(16) -0.0008(15) 0.0033(16)
C3 0.017(2) 0.0128(19) 0.025(2) -0.0008(18) -0.0070(16) -0.0049(17)
C4 0.0112(19) 0.015(2) 0.026(2) 0.0108(16) 0.0009(16) 0.0013(15)
C5 0.014(2) 0.019(2) 0.012(2) 0.0039(16) -0.0001(16) 0.0055(16)
C6 0.012(2) 0.015(2) 0.016(2) 0.0016(16) -0.0046(16) 0.0021(15)
C7 0.0091(19) 0.0153(19) 0.0097(19) -0.0003(15) 0.0030(15) -0.0039(15)
C8 0.018(2) 0.022(2) 0.0135(19) -0.0045(17) -0.0061(15) -0.0001(17)
C9 0.022(2) 0.013(2) 0.019(2) 0.0017(16) 0.0029(17) 0.0035(16)
C10 0.0150(19) 0.020(2) 0.015(2) 0.0058(16) 0.0016(16) 0.0037(15)
C11 0.015(2) 0.021(2) 0.012(2) 0.0053(16) 0.0026(16) -0.0011(17)
C12 0.016(2) 0.0093(18) 0.013(2) 0.0001(15) 0.0043(16) -0.0012(15)
C13 0.012(2) 0.0081(17) 0.016(2) -0.0002(15) -0.0036(16) -0.0013(15)
C14 0.012(2) 0.0169(19) 0.0089(19) 0.0016(15) -0.0008(15) 0.0006(15)
C15 0.016(2) 0.015(2) 0.016(2) -0.0007(16) -0.0018(16) 0.0006(16)
C16 0.018(2) 0.020(2) 0.008(2) -0.0033(16) -0.0003(16) -0.0023(17)
C17 0.0115(18) 0.014(2) 0.0183(19) 0.0013(16) 0.0024(14) 0.0013(15)
C18 0.020(2) 0.015(2) 0.017(2) -0.0008(16) -0.0011(17) 0.0001(17)
C19 0.020(2) 0.013(2) 0.015(2) 0.0046(16) -0.0003(17) 0.0055(17)
C20 0.017(2) 0.018(2) 0.0088(19) 0.0026(15) 0.0008(16) 0.0010(15)
C21 0.016(2) 0.0081(18) 0.017(2) 0.0062(16) -0.0037(17) 0.0012(15)
C22 0.025(2) 0.0097(19) 0.012(2) 0.0018(15) 0.0064(17) -0.0032(16)
C23 0.0106(19) 0.019(2) 0.014(2) 0.0047(16) -0.0038(15) -0.0018(16)
C24 0.015(2) 0.017(2) 0.015(2) 0.0042(16) -0.0022(16) 0.0000(16)
C25 0.023(2) 0.014(2) 0.024(2) 0.0056(17) 0.0035(18) -0.0011(17)

loop_
_atom_type_symbol
_atom_type_description
_atom_type_scat_dispersion_real
_atom_type_scat_dispersion_imag
_atom_type_scat_source
C C 0.0033 0.0016 'International Tables Vol C Tables 4.2.6.8 and 6.1.1.4'
H H 0.0000 0.0000 'International Tables Vol C Tables 4.2.6.8 and 6.1.1.4'
B B 0.0013 0.0007 'International Tables Vol C Tables 4.2.6.8 and 6.1.1.4'
N N 0.0061 0.0033 'International Tables Vol C Tables 4.2.6.8 and 6.1.1.4'
Rh Rh -1.1178 0.9187 'International Tables Vol C Tables 4.2.6.8 and 6.1.1.4'

loop_
_geom_angle_atom_site_label_1
_geom_angle_atom_site_label_2
_geom_angle_atom_site_label_3
_geom_angle
_geom_angle_site_symmetry_1
_geom_angle_site_symmetry_3
_geom_angle_publ_flag
C21 Rh C22 37.79(12) . . ?
C21 Rh C20 78.81(13) . . ?
C22 Rh C20 66.65(13) . . ?
C21 Rh C19 66.47(13) . . ?
C22 Rh C19 79.60(13) . . ?
C20 Rh C19 37.94(12) . . ?
C21 Rh N2 99.10(12) . . ?
C22 Rh N2 95.58(12) . . ?
C20 Rh N2 153.87(11) . . ?
C19 Rh N2 161.98(12) . . ?
C21 Rh N1 153.48(11) . . ?
C22 Rh N1 162.42(11) . . ?
C20 Rh N1 99.11(11) . . ?
C19 Rh N1 95.47(12) . . ?
N2 Rh N1 93.94(10) . . ?
C15 N1 C16 107.4(2) . . ?
C15 N1 C13 110.3(2) . . ?
C16 N1 C13 107.9(3) . . ?
C15 N1 Rh 108.08(19) . . ?
C16 N1 Rh 111.3(2) . . ?
C13 N1 Rh 111.71(19) . . ?
C17 N2 C18 107.1(2) . . ?
C17 N2 C14 109.4(2) . . ?
C18 N2 C14 107.0(2) . . ?
C17 N2 Rh 110.09(19) . . ?
C18 N2 Rh 110.5(2) . . ?
C14 N2 Rh 112.6(2) . . ?
C14 B C13 112.2(3) . . ?
C14 B C7 107.3(3) . . ?
C13 B C7 113.7(3) . . ?
C14 B C1 113.9(3) . . ?
C13 B C1 107.3(3) . . ?
C7 B C1 102.2(3) . . ?
C6 C1 C2 114.0(3) . . ?
C6 C1 B 122.0(3) . . ?
C2 C1 B 123.5(3) . . ?
C3 C2 C1 123.5(3) . . ?
C3 C2 H2 118.2 . . ?
C1 C2 H2 118.2 . . ?
C2 C3 C4 120.1(3) . . ?
C2 C3 H3 120.0 . . ?
C4 C3 H3 120.0 . . ?
C5 C4 C3 118.5(3) . . ?
C5 C4 H4 120.7 . . ?
C3 C4 H4 120.7 . . ?
C6 C5 C4 120.5(3) . . ?
C6 C5 H5 119.8 . . ?
C4 C5 H5 119.8 . . ?
C5 C6 C1 123.4(3) . . ?
C5 C6 H6 118.3 . . ?
C1 C6 H6 118.3 . . ?
C12 C7 C8 114.9(3) . . ?
C12 C7 B 124.2(3) . . ?
C8 C7 B 120.6(3) . . ?
C9 C8 C7 123.3(3) . . ?
C9 C8 H8 118.3 . . ?
C7 C8 H8 118.3 . . ?
C10 C9 C8 120.1(3) . . ?
C10 C9 H9 120.0 . . ?
C8 C9 H9 120.0 . . ?
C9 C10 C11 118.6(3) . . ?
C9 C10 H10 120.7 . . ?
C11 C10 H10 120.7 . . ?
C10 C11 C12 120.7(3) . . ?
C10 C11 H11 119.6 . . ?
C12 C11 H11 119.6 . . ?
C11 C12 C7 122.4(3) . . ?
C11 C12 H12 118.8 . . ?
C7 C12 H12 118.8 . . ?
N1 C13 B 119.2(3) . . ?
N1 C13 H13A 107.5 . . ?
B C13 H13A 107.5 . . ?
N1 C13 H13B 107.5 . . ?
B C13 H13B 107.5 . . ?
H13A C13 H13B 107.0 . . ?
N2 C14 B 119.0(3) . . ?
N2 C14 H14A 107.6 . . ?
B C14 H14A 107.6 . . ?
N2 C14 H14B 107.6 . . ?
B C14 H14B 107.6 . . ?
H14A C14 H14B 107.0 . . ?
N1 C15 H15A 109.5 . . ?
N1 C15 H15B 109.5 . . ?
H15A C15 H15B 109.5 . . ?
N1 C15 H15C 109.5 . . ?
H15A C15 H15C 109.5 . . ?
H15B C15 H15C 109.5 . . ?
N1 C16 H16A 109.5 . . ?
N1 C16 H16B 109.5 . . ?
H16A C16 H16B 109.5 . . ?
N1 C16 H16C 109.5 . . ?
H16A C16 H16C 109.5 . . ?
H16B C16 H16C 109.5 . . ?
N2 C17 H17A 109.5 . . ?
N2 C17 H17B 109.5 . . ?
H17A C17 H17B 109.5 . . ?
N2 C17 H17C 109.5 . . ?
H17A C17 H17C 109.5 . . ?
H17B C17 H17C 109.5 . . ?
N2 C18 H18A 109.5 . . ?
N2 C18 H18B 109.5 . . ?
H18A C18 H18B 109.5 . . ?
N2 C18 H18C 109.5 . . ?
H18A C18 H18C 109.5 . . ?
H18B C18 H18C 109.5 . . ?
C20 C19 C23 105.8(3) . . ?
C20 C19 Rh 70.97(19) . . ?
C23 C19 Rh 96.5(2) . . ?
C20 C19 H19 127.1 . . ?
C23 C19 H19 127.1 . . ?
Rh C19 H19 100.2 . . ?
C19 C20 C24 107.3(3) . . ?
C19 C20 Rh 71.10(19) . . ?
C24 C20 Rh 96.4(2) . . ?
C19 C20 H20 126.3 . . ?
C24 C20 H20 126.3 . . ?
Rh C20 H20 100.3 . . ?
C22 C21 C23 107.5(3) . . ?
C22 C21 Rh 71.74(19) . . ?
C23 C21 Rh 97.5(2) . . ?
C22 C21 H21 126.2 . . ?
C23 C21 H21 126.2 . . ?
Rh C21 H21 98.9 . . ?
C21 C22 C24 106.2(3) . . ?
C21 C22 Rh 70.47(19) . . ?
C24 C22 Rh 96.6(2) . . ?
C21 C22 H22 126.9 . . ?
C24 C22 H22 126.9 . . ?
Rh C22 H22 100.5 . . ?
C21 C23 C19 99.4(3) . . ?
C21 C23 C25 100.4(3) . . ?
C19 C23 C25 100.8(3) . . ?
C21 C23 H23 117.6 . . ?
C19 C23 H23 117.6 . . ?
C25 C23 H23 117.6 . . ?
C22 C24 C20 100.2(3) . . ?
C22 C24 C25 100.7(3) . . ?
C20 C24 C25 99.9(3) . . ?
C22 C24 H24 117.6 . . ?
C20 C24 H24 117.6 . . ?
C25 C24 H24 117.6 . . ?
C23 C25 C24 94.2(3) . . ?
C23 C25 H25A 112.9 . . ?
C24 C25 H25A 112.9 . . ?
C23 C25 H25B 112.9 . . ?
C24 C25 H25B 112.9 . . ?
H25A C25 H25B 110.3 . . ?

loop_
_geom_bond_atom_site_label_1
_geom_bond_atom_site_label_2
_geom_bond_distance
_geom_bond_site_symmetry_2
_geom_bond_publ_flag
Rh C21 2.112(3) . ?
Rh C22 2.129(3) . ?
Rh C20 2.130(3) . ?
Rh C19 2.132(3) . ?
Rh N2 2.179(3) . ?
Rh N1 2.182(3) . ?
N1 C15 1.470(4) . ?
N1 C16 1.473(4) . ?
N1 C13 1.497(4) . ?
N2 C17 1.463(4) . ?
N2 C18 1.484(4) . ?
N2 C14 1.499(4) . ?
B C14 1.636(5) . ?
B C13 1.639(5) . ?
B C7 1.640(5) . ?
B C1 1.643(5) . ?
C1 C6 1.400(4) . ?
C1 C2 1.404(4) . ?
C2 C3 1.379(4) . ?
C2 H2 0.9500 . ?
C3 C4 1.382(4) . ?
C3 H3 0.9500 . ?
C4 C5 1.381(4) . ?
C4 H4 0.9500 . ?
C5 C6 1.375(4) . ?
C5 H5 0.9500 . ?
C6 H6 0.9500 . ?
C7 C12 1.390(4) . ?
C7 C8 1.399(4) . ?
C8 C9 1.377(4) . ?
C8 H8 0.9500 . ?
C9 C10 1.375(5) . ?
C9 H9 0.9500 . ?
C10 C11 1.376(4) . ?
C10 H10 0.9500 . ?
C11 C12 1.385(4) . ?
C11 H11 0.9500 . ?
C12 H12 0.9500 . ?
C13 H13A 0.9900 . ?
C13 H13B 0.9900 . ?
C14 H14A 0.9900 . ?
C14 H14B 0.9900 . ?
C15 H15A 0.9800 . ?
C15 H15B 0.9800 . ?
C15 H15C 0.9800 . ?
C16 H16A 0.9800 . ?
C16 H16B 0.9800 . ?
C16 H16C 0.9800 . ?
C17 H17A 0.9800 . ?
C17 H17B 0.9800 . ?
C17 H17C 0.9800 . ?
C18 H18A 0.9800 . ?
C18 H18B 0.9800 . ?
C18 H18C 0.9800 . ?
C19 C20 1.385(5) . ?
C19 C23 1.529(4) . ?
C19 H19 0.9500 . ?
C20 C24 1.527(4) . ?
C20 H20 0.9500 . ?
C21 C22 1.373(5) . ?
C21 C23 1.520(4) . ?
C21 H21 0.9500 . ?
C22 C24 1.522(4) . ?
C22 H22 0.9500 . ?
C23 C25 1.538(4) . ?
C23 H23 1.0000 . ?
C24 C25 1.541(4) . ?
C24 H24 1.0000 . ?
C25 H25A 0.9900 . ?
C25 H25B 0.9900 . ?
